data_1552982
loop_
_publ_author_name
'Sauvageot, Elodie'
'Marion, Ronan'
'Sguerra, Fabien'
'Grimault, Ad\`ele'
'Daniellou, Richard'
'Hamel, Matthieu'
'Gaillard, Sylvain'
'Renaud, Jean-Luc'

_publ_section_title
;
 Iridium(iii) dipyridylamine complexes: synthesis, characterization and
 catalytic activities in photoredox reactions
;
_journal_issue 6
_journal_name_full 'Organic Chemistry Frontiers'
_journal_page_first 639
_journal_paper_doi 10.1039/c4qo00059e
_journal_volume 1
_journal_year 2014
_chemical_formula_moiety 'C30 H27 F6 Ir N7 P'
_chemical_formula_sum 'C30 H27 F6 Ir N7 P'
_chemical_formula_weight 821.75
_chemical_name_systematic
; 
 {Bis-(1-phenylpyrazole)}{4,4-dimethyl-2,2-dipyridylamine}
 iridium hexafluorophosphate 
;
_space_group_IT_number 14
_space_group_name_Hall '-P 2ybc'
_space_group_name_H-M_alt 'P 1 21/c 1'
_symmetry_cell_setting monoclinic
_symmetry_space_group_name_Hall '-P 2ybc'
_symmetry_space_group_name_H-M 'P 1 21/c 1'
_atom_sites_solution_hydrogens geom
_atom_sites_solution_primary direct
_atom_sites_solution_secondary difmap
_audit_creation_method SHELXL-97
_cell_angle_alpha 90.00
_cell_angle_beta 92.742(3)
_cell_angle_gamma 90.00
_cell_formula_units_Z 4
_cell_length_a 9.3281(6)
_cell_length_b 15.4516(10)
_cell_length_c 23.6282(17)
_cell_measurement_reflns_used 9948
_cell_measurement_temperature 150(2)
_cell_measurement_theta_max 26.94
_cell_measurement_theta_min 2.17
_cell_volume 3401.7(4)
_computing_cell_refinement 'Bruker SAINT'
_computing_data_collection 'Bruker APEX2'
_computing_data_reduction 'Bruker SAINT'
_computing_molecular_graphics 'Bruker SHELXTL'
_computing_publication_material 'Bruker SHELXTL'
_computing_structure_refinement 'SHELXL-97 (Sheldrick, 2008)'
_computing_structure_solution 'SHELXS-97 (Sheldrick, 2008)'
_diffrn_ambient_temperature 150(2)
_diffrn_measured_fraction_theta_full 0.997
_diffrn_measured_fraction_theta_max 0.997
_diffrn_measurement_device_type 'Bruker APEX-II CCD'
_diffrn_measurement_method '\f and \w scans'
_diffrn_radiation_monochromator graphite
_diffrn_radiation_source 'fine-focus sealed tube'
_diffrn_radiation_type MoK\a
_diffrn_radiation_wavelength 0.71073
_diffrn_reflns_av_R_equivalents 0.0547
_diffrn_reflns_av_sigmaI/netI 0.0341
_diffrn_reflns_limit_h_max 11
_diffrn_reflns_limit_h_min -11
_diffrn_reflns_limit_k_max 19
_diffrn_reflns_limit_k_min -19
_diffrn_reflns_limit_l_max 30
_diffrn_reflns_limit_l_min -30
_diffrn_reflns_number 61905
_diffrn_reflns_theta_full 27.14
_diffrn_reflns_theta_max 27.14
_diffrn_reflns_theta_min 2.17
_exptl_absorpt_coefficient_mu 4.035
_exptl_absorpt_correction_T_max 1.000
_exptl_absorpt_correction_T_min 0.635
_exptl_absorpt_correction_type numerical
_exptl_crystal_colour colourless
_exptl_crystal_density_diffrn 1.605
_exptl_crystal_density_method 'not measured'
_exptl_crystal_description plate
_exptl_crystal_F_000 1604
_exptl_crystal_size_max 0.36
_exptl_crystal_size_mid 0.18
_exptl_crystal_size_min 0.01
_platon_squeeze_details
;
;
_refine_diff_density_max 1.046
_refine_diff_density_min -2.006
_refine_diff_density_rms 0.106
_refine_ls_extinction_method none
_refine_ls_goodness_of_fit_ref 1.066
_refine_ls_hydrogen_treatment mixed
_refine_ls_matrix_type full
_refine_ls_number_parameters 412
_refine_ls_number_reflns 7497
_refine_ls_number_restraints 0
_refine_ls_restrained_S_all 1.066
_refine_ls_R_factor_all 0.0405
_refine_ls_R_factor_gt 0.0311
_refine_ls_shift/su_max 0.054
_refine_ls_shift/su_mean 0.000
_refine_ls_structure_factor_coef Fsqd
_refine_ls_weighting_details 'calc w=1/[\s^2^(Fo^2^)+(0.0239P)^2^+7.5997P] where P=(Fo^2^+2Fc^2^)/3'
_refine_ls_weighting_scheme calc
_refine_ls_wR_factor_gt 0.0665
_refine_ls_wR_factor_ref 0.0691
_reflns_number_gt 6347
_reflns_number_total 7497
_reflns_threshold_expression >2sigma(I)
_cod_data_source_file c4qo00059e2.cif
_cod_data_source_block sauvageot1
_cod_depositor_comments
;
The following automatic conversions were performed:

data item '_symmetry_cell_setting' value 'Monoclinic' was changed to
'monoclinic' in accordance with the
/home/saulius/struct/COD-crude-data/automatic-downloads/DataCite-retrospective/RSC/depositions/lib/dictionaries/cif_core.dic
dictionary named 'cif_core.dic' version 2.4.2 last updated on
2011-04-26.

Automatic conversion script
Id: cif_fix_values 6909 2019-04-08 15:41:33Z antanas 
;
_cod_original_sg_symbol_H-M 'P2(1)/c  '
_cod_database_code 1552982

loop_
_symmetry_equiv_pos_as_xyz
'x, y, z'
'-x, y+1/2, -z+1/2'
'-x, -y, -z'
'x, -y-1/2, z-1/2'

loop_
_atom_site_label
_atom_site_type_symbol
_atom_site_fract_x
_atom_site_fract_y
_atom_site_fract_z
_atom_site_U_iso_or_equiv
_atom_site_adp_type
_atom_site_occupancy
_atom_site_symmetry_multiplicity
_atom_site_calc_flag
_atom_site_refinement_flags
Ir1 Ir 0.717365(15) 0.566033(9) 0.696282(6) 0.02075(5) Uani 1 1 d .
P1 P 0.92343(18) 0.26978(11) 0.99413(7) 0.0595(4) Uani 1 1 d .
F1 F 0.8827(5) 0.2685(4) 1.05769(18) 0.1188(18) Uani 1 1 d .
F2 F 0.9647(7) 0.2683(4) 0.9322(2) 0.154(2) Uani 1 1 d .
F3 F 0.8465(5) 0.1775(2) 0.98894(18) 0.0941(13) Uani 1 1 d .
F4 F 0.7771(5) 0.3132(3) 0.9752(3) 0.127(2) Uani 1 1 d .
F5 F 0.9911(6) 0.3621(3) 1.0035(3) 0.134(2) Uani 1 1 d .
F6 F 1.0691(4) 0.2249(3) 1.0135(2) 0.1171(18) Uani 1 1 d .
N7 N 0.9096(3) 0.51677(19) 0.66084(14) 0.0230(7) Uani 1 1 d .
N6 N 0.7773(4) 0.4347(2) 0.59190(16) 0.0307(8) Uani 1 1 d .
N5 N 0.6207(3) 0.44688(19) 0.66704(14) 0.0244(7) Uani 1 1 d .
N4 N 0.5346(4) 0.6774(2) 0.62708(16) 0.0343(8) Uani 1 1 d .
N3 N 0.6574(3) 0.6296(2) 0.62391(15) 0.0280(7) Uani 1 1 d .
N2 N 0.8429(4) 0.5797(2) 0.80935(15) 0.0334(8) Uani 1 1 d .
N1 N 0.7771(4) 0.5199(2) 0.77409(14) 0.0278(7) Uani 1 1 d .
C29 C 1.0397(4) 0.5436(3) 0.68090(19) 0.0301(9) Uani 1 1 d .
H29 H 1.0461 0.5726 0.7164 0.036 Uiso 1 1 calc R
C28 C 1.1631(4) 0.5313(3) 0.6529(2) 0.0333(10) Uani 1 1 d .
H28 H 1.2529 0.5492 0.6697 0.040 Uiso 1 1 calc R
C27 C 1.1567(4) 0.4927(3) 0.59998(18) 0.0279(9) Uani 1 1 d .
C26 C 1.0259(4) 0.4614(3) 0.58050(18) 0.0269(9) Uani 1 1 d .
H26 H 1.0175 0.4326 0.5450 0.032 Uiso 1 1 calc R
C25 C 0.9054(4) 0.4714(2) 0.61249(17) 0.0232(8) Uani 1 1 d .
C19 C 0.6625(4) 0.4034(3) 0.62187(17) 0.0234(8) Uani 1 1 d .
C23 C 0.5088(4) 0.4123(3) 0.69478(19) 0.0304(9) Uani 1 1 d .
H23 H 0.4790 0.4408 0.7278 0.036 Uiso 1 1 calc R
C22 C 0.4377(5) 0.3390(3) 0.67756(19) 0.0347(10) Uani 1 1 d .
H22 H 0.3610 0.3175 0.6985 0.042 Uiso 1 1 calc R
C21 C 0.4782(4) 0.2958(3) 0.62899(19) 0.0325(9) Uani 1 1 d .
C20 C 0.5932(4) 0.3288(3) 0.60142(18) 0.0275(9) Uani 1 1 d .
H20 H 0.6252 0.3007 0.5685 0.033 Uiso 1 1 calc R
C24 C 0.3998(6) 0.2167(3) 0.6070(2) 0.0462(12) Uani 1 1 d .
H24B H 0.3090 0.2340 0.5877 0.069 Uiso 1 1 calc R
H24C H 0.3802 0.1783 0.6387 0.069 Uiso 1 1 calc R
H24A H 0.4591 0.1862 0.5803 0.069 Uiso 1 1 calc R
C30 C 1.2880(5) 0.4858(3) 0.5652(2) 0.0433(12) Uani 1 1 d .
H30B H 1.2693 0.4449 0.5341 0.065 Uiso 1 1 calc R
H30A H 1.3695 0.4653 0.5894 0.065 Uiso 1 1 calc R
H30C H 1.3106 0.5428 0.5498 0.065 Uiso 1 1 calc R
C10 C 0.5305(4) 0.6184(3) 0.71973(18) 0.0271(9) Uani 1 1 d .
C15 C 0.4600(5) 0.6101(3) 0.7699(2) 0.0396(11) Uani 1 1 d .
H15 H 0.4991 0.5741 0.7993 0.048 Uiso 1 1 calc R
C14 C 0.3312(5) 0.6548(3) 0.7774(2) 0.0478(13) Uani 1 1 d .
H14 H 0.2841 0.6480 0.8119 0.057 Uiso 1 1 calc R
C13 C 0.2723(5) 0.7076(3) 0.7363(3) 0.0524(15) Uani 1 1 d .
H13 H 0.1859 0.7379 0.7425 0.063 Uiso 1 1 calc R
C12 C 0.3376(5) 0.7170(3) 0.6860(2) 0.0463(13) Uani 1 1 d .
H12 H 0.2971 0.7532 0.6570 0.056 Uiso 1 1 calc R
C11 C 0.4643(4) 0.6724(3) 0.6786(2) 0.0345(10) Uani 1 1 d .
C16 C 0.7117(6) 0.6476(3) 0.5750(2) 0.0436(12) Uani 1 1 d .
H16 H 0.7977 0.6238 0.5618 0.052 Uiso 1 1 calc R
C17 C 0.6233(7) 0.7075(4) 0.5454(3) 0.0668(17) Uani 1 1 d .
H17 H 0.6376 0.7314 0.5090 0.080 Uiso 1 1 calc R
C18 C 0.5135(6) 0.7242(4) 0.5793(2) 0.0563(15) Uani 1 1 d .
H18 H 0.4353 0.7622 0.5708 0.068 Uiso 1 1 calc R
C1 C 0.8137(4) 0.6725(2) 0.73004(17) 0.0243(8) Uani 1 1 d .
C2 C 0.8650(4) 0.6635(3) 0.78608(18) 0.0283(9) Uani 1 1 d .
C7 C 0.7699(6) 0.4478(3) 0.8033(2) 0.0426(12) Uani 1 1 d .
H7 H 0.7303 0.3951 0.7889 0.051 Uiso 1 1 calc R
C8 C 0.8282(7) 0.4592(4) 0.8581(2) 0.0582(15) Uani 1 1 d .
H8 H 0.8351 0.4174 0.8876 0.070 Uiso 1 1 calc R
C9 C 0.8737(6) 0.5435(4) 0.8604(2) 0.0519(14) Uani 1 1 d .
H9 H 0.9189 0.5715 0.8923 0.062 Uiso 1 1 calc R
C3 C 0.9333(5) 0.7282(3) 0.8174(2) 0.0422(12) Uani 1 1 d .
H3 H 0.9671 0.7184 0.8554 0.051 Uiso 1 1 calc R
C4 C 0.9508(5) 0.8066(3) 0.7919(3) 0.0503(14) Uani 1 1 d .
H4 H 0.9973 0.8523 0.8125 0.060 Uiso 1 1 calc R
C5 C 0.9015(5) 0.8200(3) 0.7368(2) 0.0450(13) Uani 1 1 d .
H5 H 0.9135 0.8751 0.7198 0.054 Uiso 1 1 calc R
C6 C 0.8343(5) 0.7537(3) 0.7056(2) 0.0355(10) Uani 1 1 d .
H6 H 0.8021 0.7637 0.6675 0.043 Uiso 1 1 calc R
H1 H 0.787(5) 0.411(3) 0.565(2) 0.029(14) Uiso 1 1 d .

loop_
_atom_site_aniso_label
_atom_site_aniso_U_11
_atom_site_aniso_U_22
_atom_site_aniso_U_33
_atom_site_aniso_U_23
_atom_site_aniso_U_13
_atom_site_aniso_U_12
Ir1 0.01845(8) 0.02037(8) 0.02343(8) -0.00254(6) 0.00102(5) 0.00032(6)
P1 0.0610(10) 0.0605(9) 0.0555(10) 0.0212(8) -0.0133(7) -0.0165(7)
F1 0.097(3) 0.191(5) 0.069(3) -0.007(3) 0.005(2) -0.041(3)
F2 0.228(7) 0.169(5) 0.068(3) 0.039(3) 0.042(4) 0.000(5)
F3 0.123(3) 0.063(2) 0.093(3) 0.025(2) -0.028(3) -0.026(2)
F4 0.097(3) 0.082(3) 0.193(5) 0.021(3) -0.078(3) 0.000(2)
F5 0.118(4) 0.087(3) 0.192(6) 0.012(4) -0.035(4) -0.054(3)
F6 0.061(3) 0.140(4) 0.151(4) 0.057(4) 0.009(3) 0.009(3)
N7 0.0190(16) 0.0189(15) 0.0308(19) -0.0021(13) -0.0004(13) 0.0019(12)
N6 0.0274(19) 0.038(2) 0.027(2) -0.0102(18) 0.0041(15) -0.0067(16)
N5 0.0214(16) 0.0226(16) 0.0290(18) -0.0033(13) 0.0001(13) -0.0034(13)
N4 0.0289(19) 0.035(2) 0.038(2) 0.0015(16) -0.0059(16) 0.0043(15)
N3 0.0204(17) 0.0322(18) 0.0312(19) 0.0000(15) -0.0018(14) 0.0034(14)
N2 0.034(2) 0.038(2) 0.0281(19) -0.0054(16) -0.0038(15) 0.0069(16)
N1 0.0313(19) 0.0296(18) 0.0224(18) -0.0036(14) 0.0018(14) 0.0026(14)
C29 0.023(2) 0.028(2) 0.039(3) -0.0100(18) -0.0030(18) 0.0008(16)
C28 0.018(2) 0.035(2) 0.046(3) -0.008(2) -0.0006(18) -0.0021(17)
C27 0.022(2) 0.027(2) 0.035(2) 0.0035(17) 0.0031(17) 0.0034(16)
C26 0.027(2) 0.028(2) 0.026(2) -0.0035(16) 0.0061(17) -0.0009(16)
C25 0.0216(19) 0.0205(18) 0.027(2) 0.0023(16) 0.0006(16) -0.0017(15)
C19 0.0184(19) 0.0285(19) 0.023(2) 0.0000(16) -0.0007(15) 0.0004(15)
C23 0.024(2) 0.034(2) 0.033(2) -0.0028(18) 0.0074(17) -0.0031(17)
C22 0.030(2) 0.041(2) 0.034(2) 0.0004(19) 0.0083(19) -0.0093(19)
C21 0.031(2) 0.032(2) 0.034(2) 0.0023(19) -0.0050(18) -0.0099(18)
C20 0.025(2) 0.027(2) 0.030(2) -0.0053(17) -0.0006(17) -0.0051(16)
C24 0.052(3) 0.042(3) 0.044(3) 0.001(2) -0.001(2) -0.021(2)
C30 0.028(2) 0.052(3) 0.051(3) -0.003(2) 0.006(2) 0.003(2)
C10 0.0198(19) 0.027(2) 0.035(2) -0.0116(17) 0.0057(17) -0.0010(16)
C15 0.037(3) 0.039(3) 0.043(3) -0.011(2) 0.010(2) -0.007(2)
C14 0.039(3) 0.042(3) 0.065(4) -0.019(3) 0.023(3) -0.004(2)
C13 0.031(3) 0.038(3) 0.090(4) -0.021(3) 0.015(3) 0.003(2)
C12 0.028(2) 0.035(3) 0.075(4) -0.006(2) 0.001(2) 0.0055(19)
C11 0.023(2) 0.027(2) 0.053(3) -0.007(2) 0.0003(19) 0.0023(17)
C16 0.052(3) 0.049(3) 0.031(3) 0.008(2) 0.006(2) 0.009(2)
C17 0.084(4) 0.073(4) 0.044(3) 0.017(3) 0.004(3) 0.027(3)
C18 0.057(3) 0.061(4) 0.049(3) 0.015(3) -0.015(3) 0.023(3)
C1 0.0172(18) 0.0224(18) 0.033(2) -0.0080(16) 0.0033(16) 0.0027(14)
C2 0.021(2) 0.032(2) 0.032(2) -0.0115(18) -0.0006(17) 0.0014(16)
C7 0.057(3) 0.030(2) 0.041(3) 0.006(2) 0.003(2) 0.006(2)
C8 0.079(4) 0.052(3) 0.042(3) 0.018(3) -0.009(3) 0.011(3)
C9 0.061(3) 0.065(4) 0.029(3) 0.001(2) -0.011(2) 0.014(3)
C3 0.029(2) 0.051(3) 0.046(3) -0.023(2) -0.001(2) 0.000(2)
C4 0.035(3) 0.043(3) 0.073(4) -0.032(3) 0.006(3) -0.007(2)
C5 0.038(3) 0.026(2) 0.071(4) -0.009(2) 0.014(3) -0.0052(19)
C6 0.032(2) 0.029(2) 0.046(3) -0.0038(19) 0.008(2) -0.0029(18)

loop_
_atom_type_symbol
_atom_type_description
_atom_type_scat_dispersion_real
_atom_type_scat_dispersion_imag
_atom_type_scat_source
C C 0.0033 0.0016 'International Tables Vol C Tables 4.2.6.8 and 6.1.1.4'
H H 0.0000 0.0000 'International Tables Vol C Tables 4.2.6.8 and 6.1.1.4'
N N 0.0061 0.0033 'International Tables Vol C Tables 4.2.6.8 and 6.1.1.4'
F F 0.0171 0.0103 'International Tables Vol C Tables 4.2.6.8 and 6.1.1.4'
P P 0.1023 0.0942 'International Tables Vol C Tables 4.2.6.8 and 6.1.1.4'
Ir Ir -1.4442 7.9887 'International Tables Vol C Tables 4.2.6.8 and 6.1.1.4'

loop_
_geom_angle_atom_site_label_1
_geom_angle_atom_site_label_2
_geom_angle_atom_site_label_3
_geom_angle
C1 Ir1 C10 86.51(15)
C1 Ir1 N1 80.23(15)
C10 Ir1 N1 95.46(15)
C1 Ir1 N3 92.20(15)
C10 Ir1 N3 80.25(15)
N1 Ir1 N3 171.56(13)
C1 Ir1 N5 175.00(15)
C10 Ir1 N5 94.39(14)
N1 Ir1 N5 94.78(13)
N3 Ir1 N5 92.81(13)
C1 Ir1 N7 94.51(13)
C10 Ir1 N7 172.77(15)
N1 Ir1 N7 91.76(13)
N3 Ir1 N7 92.55(13)
N5 Ir1 N7 85.21(12)
F2 P1 F1 178.3(4)
F2 P1 F4 89.4(3)
F1 P1 F4 91.8(3)
F2 P1 F5 91.8(4)
F1 P1 F5 89.5(3)
F4 P1 F5 89.4(3)
F2 P1 F6 91.0(3)
F1 P1 F6 87.8(3)
F4 P1 F6 179.1(3)
F5 P1 F6 91.4(3)
F2 P1 F3 92.6(3)
F1 P1 F3 86.2(3)
F4 P1 F3 88.8(2)
F5 P1 F3 175.2(3)
F6 P1 F3 90.4(3)
C25 N7 C29 116.7(3)
C25 N7 Ir1 121.7(3)
C29 N7 Ir1 120.5(3)
C25 N6 C19 129.1(4)
C25 N6 H1 111(4)
C19 N6 H1 113(4)
C19 N5 C23 116.5(3)
C19 N5 Ir1 123.6(3)
C23 N5 Ir1 119.9(3)
C18 N4 N3 109.5(4)
C18 N4 C11 134.2(4)
N3 N4 C11 116.2(3)
C16 N3 N4 107.0(4)
C16 N3 Ir1 137.9(3)
N4 N3 Ir1 114.4(3)
C9 N2 N1 109.6(4)
C9 N2 C2 133.9(4)
N1 N2 C2 116.6(3)
C7 N1 N2 106.6(4)
C7 N1 Ir1 139.1(3)
N2 N1 Ir1 114.3(3)
N7 C29 C28 123.5(4)
N7 C29 H29 118.2
C28 C29 H29 118.2
C29 C28 C27 119.7(4)
C29 C28 H28 120.2
C27 C28 H28 120.2
C26 C27 C28 117.1(4)
C26 C27 C30 121.6(4)
C28 C27 C30 121.3(4)
C27 C26 C25 120.4(4)
C27 C26 H26 119.8
C25 C26 H26 119.8
N7 C25 N6 120.1(3)
N7 C25 C26 122.0(4)
N6 C25 C26 117.9(4)
N5 C19 N6 119.5(4)
N5 C19 C20 122.9(4)
N6 C19 C20 117.6(4)
C22 C23 N5 123.6(4)
C22 C23 H23 118.2
N5 C23 H23 118.2
C23 C22 C21 119.7(4)
C23 C22 H22 120.2
C21 C22 H22 120.2
C20 C21 C22 117.3(4)
C20 C21 C24 120.9(4)
C22 C21 C24 121.8(4)
C21 C20 C19 119.9(4)
C21 C20 H20 120.0
C19 C20 H20 120.0
C21 C24 H24B 109.5
C21 C24 H24C 109.5
H24B C24 H24C 109.5
C21 C24 H24A 109.5
H24B C24 H24A 109.5
H24C C24 H24A 109.5
C27 C30 H30B 109.5
C27 C30 H30A 109.5
H30B C30 H30A 109.5
C27 C30 H30C 109.5
H30B C30 H30C 109.5
H30A C30 H30C 109.5
C15 C10 C11 115.8(4)
C15 C10 Ir1 130.3(4)
C11 C10 Ir1 113.9(3)
C10 C15 C14 120.4(5)
C10 C15 H15 119.8
C14 C15 H15 119.8
C13 C14 C15 121.4(5)
C13 C14 H14 119.3
C15 C14 H14 119.3
C14 C13 C12 120.1(4)
C14 C13 H13 120.0
C12 C13 H13 120.0
C13 C12 C11 118.4(5)
C13 C12 H12 120.8
C11 C12 H12 120.8
C12 C11 C10 123.9(4)
C12 C11 N4 121.1(4)
C10 C11 N4 115.0(3)
N3 C16 C17 109.7(5)
N3 C16 H16 125.1
C17 C16 H16 125.1
C18 C17 C16 105.8(5)
C18 C17 H17 127.1
C16 C17 H17 127.1
N4 C18 C17 108.0(5)
N4 C18 H18 126.0
C17 C18 H18 126.0
C2 C1 C6 115.7(4)
C2 C1 Ir1 114.8(3)
C6 C1 Ir1 129.4(3)
C3 C2 C1 124.4(4)
C3 C2 N2 121.5(4)
C1 C2 N2 114.1(3)
N1 C7 C8 110.7(5)
N1 C7 H7 124.6
C8 C7 H7 124.6
C9 C8 C7 105.3(5)
C9 C8 H8 127.4
C7 C8 H8 127.4
N2 C9 C8 107.8(5)
N2 C9 H9 126.1
C8 C9 H9 126.1
C4 C3 C2 117.9(5)
C4 C3 H3 121.1
C2 C3 H3 121.1
C3 C4 C5 120.6(5)
C3 C4 H4 119.7
C5 C4 H4 119.7
C4 C5 C6 120.7(5)
C4 C5 H5 119.7
C6 C5 H5 119.7
C5 C6 C1 120.6(5)
C5 C6 H6 119.7
C1 C6 H6 119.7

loop_
_geom_bond_atom_site_label_1
_geom_bond_atom_site_label_2
_geom_bond_distance
Ir1 C1 2.020(4)
Ir1 C10 2.023(4)
Ir1 N1 2.025(3)
Ir1 N3 2.027(3)
Ir1 N5 2.150(3)
Ir1 N7 2.154(3)
P1 F2 1.531(5)
P1 F1 1.567(5)
P1 F4 1.567(4)
P1 F5 1.572(4)
P1 F6 1.574(4)
P1 F3 1.598(4)
N7 C25 1.339(5)
N7 C29 1.348(5)
N6 C25 1.390(5)
N6 C19 1.397(5)
N6 H1 0.74(5)
N5 C19 1.335(5)
N5 C23 1.367(5)
N4 C18 1.347(6)
N4 N3 1.369(5)
N4 C11 1.411(6)
N3 C16 1.313(6)
N2 C9 1.348(6)
N2 N1 1.369(5)
N2 C2 1.425(5)
N1 C7 1.314(5)
C29 C28 1.368(6)
C29 H29 0.9500
C28 C27 1.384(6)
C28 H28 0.9500
C27 C26 1.372(6)
C27 C30 1.511(6)
C26 C25 1.393(5)
C26 H26 0.9500
C19 C20 1.398(5)
C23 C22 1.364(6)
C23 H23 0.9500
C22 C21 1.395(6)
C22 H22 0.9500
C21 C20 1.379(6)
C21 C24 1.504(6)
C20 H20 0.9500
C24 H24B 0.9800
C24 H24C 0.9800
C24 H24A 0.9800
C30 H30B 0.9800
C30 H30A 0.9800
C30 H30C 0.9800
C10 C15 1.388(6)
C10 C11 1.403(6)
C15 C14 1.404(6)
C15 H15 0.9500
C14 C13 1.365(8)
C14 H14 0.9500
C13 C12 1.367(8)
C13 H13 0.9500
C12 C11 1.387(6)
C12 H12 0.9500
C16 C17 1.404(7)
C16 H16 0.9500
C17 C18 1.356(8)
C17 H17 0.9500
C18 H18 0.9500
C1 C2 1.393(6)
C1 C6 1.397(6)
C2 C3 1.381(6)
C7 C8 1.391(7)
C7 H7 0.9500
C8 C9 1.371(8)
C8 H8 0.9500
C9 H9 0.9500
C3 C4 1.366(7)
C3 H3 0.9500
C4 C5 1.376(8)
C4 H4 0.9500
C5 C6 1.394(6)
C5 H5 0.9500
C6 H6 0.9500

loop_
_geom_torsion_atom_site_label_1
_geom_torsion_atom_site_label_2
_geom_torsion_atom_site_label_3
_geom_torsion_atom_site_label_4
_geom_torsion
C1 Ir1 N7 C25 -147.6(3)
C10 Ir1 N7 C25 -49.8(12)
N1 Ir1 N7 C25 132.1(3)
N3 Ir1 N7 C25 -55.2(3)
N5 Ir1 N7 C25 37.4(3)
C1 Ir1 N7 C29 20.3(3)
C10 Ir1 N7 C29 118.2(11)
N1 Ir1 N7 C29 -60.0(3)
N3 Ir1 N7 C29 112.7(3)
N5 Ir1 N7 C29 -154.6(3)
C1 Ir1 N5 C19 -116.5(14)
C10 Ir1 N5 C19 143.4(3)
N1 Ir1 N5 C19 -120.8(3)
N3 Ir1 N5 C19 62.9(3)
N7 Ir1 N5 C19 -29.4(3)
C1 Ir1 N5 C23 64.3(15)
C10 Ir1 N5 C23 -35.8(3)
N1 Ir1 N5 C23 60.0(3)
N3 Ir1 N5 C23 -116.2(3)
N7 Ir1 N5 C23 151.4(3)
C18 N4 N3 C16 0.7(5)
C11 N4 N3 C16 -175.5(4)
C18 N4 N3 Ir1 173.2(3)
C11 N4 N3 Ir1 -3.0(4)
C1 Ir1 N3 C16 86.8(5)
C10 Ir1 N3 C16 172.9(5)
N1 Ir1 N3 C16 112.8(9)
N5 Ir1 N3 C16 -93.2(5)
N7 Ir1 N3 C16 -7.8(5)
C1 Ir1 N3 N4 -82.4(3)
C10 Ir1 N3 N4 3.7(3)
N1 Ir1 N3 N4 -56.4(10)
N5 Ir1 N3 N4 97.6(3)
N7 Ir1 N3 N4 -177.0(3)
C9 N2 N1 C7 -0.9(5)
C2 N2 N1 C7 178.8(4)
C9 N2 N1 Ir1 177.9(3)
C2 N2 N1 Ir1 -2.4(4)
C1 Ir1 N1 C7 -179.5(5)
C10 Ir1 N1 C7 95.0(5)
N3 Ir1 N1 C7 154.1(8)
N5 Ir1 N1 C7 0.1(5)
N7 Ir1 N1 C7 -85.2(5)
C1 Ir1 N1 N2 2.3(3)
C10 Ir1 N1 N2 -83.2(3)
N3 Ir1 N1 N2 -24.1(10)
N5 Ir1 N1 N2 -178.0(3)
N7 Ir1 N1 N2 96.6(3)
C25 N7 C29 C28 4.1(6)
Ir1 N7 C29 C28 -164.5(3)
N7 C29 C28 C27 2.8(7)
C29 C28 C27 C26 -5.8(6)
C29 C28 C27 C30 174.0(4)
C28 C27 C26 C25 2.1(6)
C30 C27 C26 C25 -177.7(4)
C29 N7 C25 N6 174.1(4)
Ir1 N7 C25 N6 -17.6(5)
C29 N7 C25 C26 -7.9(6)
Ir1 N7 C25 C26 160.5(3)
C19 N6 C25 N7 -31.0(6)
C19 N6 C25 C26 150.9(4)
C27 C26 C25 N7 4.9(6)
C27 C26 C25 N6 -177.0(4)
C23 N5 C19 N6 -179.3(4)
Ir1 N5 C19 N6 1.5(5)
C23 N5 C19 C20 3.1(6)
Ir1 N5 C19 C20 -176.1(3)
C25 N6 C19 N5 40.3(6)
C25 N6 C19 C20 -142.0(4)
C19 N5 C23 C22 -2.1(6)
Ir1 N5 C23 C22 177.1(3)
N5 C23 C22 C21 -0.4(7)
C23 C22 C21 C20 2.0(7)
C23 C22 C21 C24 -177.7(4)
C22 C21 C20 C19 -1.0(6)
C24 C21 C20 C19 178.6(4)
N5 C19 C20 C21 -1.6(6)
N6 C19 C20 C21 -179.2(4)
C1 Ir1 C10 C15 -89.8(4)
N1 Ir1 C10 C15 -9.9(4)
N3 Ir1 C10 C15 177.4(4)
N5 Ir1 C10 C15 85.3(4)
N7 Ir1 C10 C15 171.9(9)
C1 Ir1 C10 C11 89.1(3)
N1 Ir1 C10 C11 168.9(3)
N3 Ir1 C10 C11 -3.7(3)
N5 Ir1 C10 C11 -95.8(3)
N7 Ir1 C10 C11 -9.2(12)
C11 C10 C15 C14 -0.5(6)
Ir1 C10 C15 C14 178.4(3)
C10 C15 C14 C13 -0.5(7)
C15 C14 C13 C12 1.0(8)
C14 C13 C12 C11 -0.6(7)
C13 C12 C11 C10 -0.4(7)
C13 C12 C11 N4 178.1(4)
C15 C10 C11 C12 0.9(6)
Ir1 C10 C11 C12 -178.2(4)
C15 C10 C11 N4 -177.7(4)
Ir1 C10 C11 N4 3.3(5)
C18 N4 C11 C12 6.2(8)
N3 N4 C11 C12 -178.8(4)
C18 N4 C11 C10 -175.2(5)
N3 N4 C11 C10 -0.2(5)
N4 N3 C16 C17 -0.5(6)
Ir1 N3 C16 C17 -170.2(4)
N3 C16 C17 C18 0.1(7)
N3 N4 C18 C17 -0.7(6)
C11 N4 C18 C17 174.5(5)
C16 C17 C18 N4 0.4(7)
C10 Ir1 C1 C2 94.2(3)
N1 Ir1 C1 C2 -1.9(3)
N3 Ir1 C1 C2 174.3(3)
N5 Ir1 C1 C2 -6.3(16)
N7 Ir1 C1 C2 -92.9(3)
C10 Ir1 C1 C6 -84.8(4)
N1 Ir1 C1 C6 179.0(4)
N3 Ir1 C1 C6 -4.7(4)
N5 Ir1 C1 C6 174.7(13)
N7 Ir1 C1 C6 88.0(4)
C6 C1 C2 C3 -0.3(6)
Ir1 C1 C2 C3 -179.5(3)
C6 C1 C2 N2 -179.6(3)
Ir1 C1 C2 N2 1.2(4)
C9 N2 C2 C3 1.1(7)
N1 N2 C2 C3 -178.5(4)
C9 N2 C2 C1 -179.6(5)
N1 N2 C2 C1 0.8(5)
N2 N1 C7 C8 1.0(5)
Ir1 N1 C7 C8 -177.3(4)
N1 C7 C8 C9 -0.7(6)
N1 N2 C9 C8 0.4(6)
C2 N2 C9 C8 -179.2(5)
C7 C8 C9 N2 0.2(6)
C1 C2 C3 C4 0.6(6)
N2 C2 C3 C4 179.8(4)
C2 C3 C4 C5 0.0(7)
C3 C4 C5 C6 -0.7(7)
C4 C5 C6 C1 0.9(7)
C2 C1 C6 C5 -0.4(6)
Ir1 C1 C6 C5 178.6(3)

loop_
_platon_squeeze_void_nr
_platon_squeeze_void_average_x
_platon_squeeze_void_average_y
_platon_squeeze_void_average_z
_platon_squeeze_void_volume
_platon_squeeze_void_count_electrons
_platon_squeeze_void_content
1 0.500 0.000 0.500 279 121 ' '
2 0.500 0.500 1.000 280 121 ' '
